data_1567157
loop_
_publ_author_name
'Yang, Liangkun'
'Li, Wang-Yuren'
'Hou, Liuzhen'
'Zhan, Tangyu'
'Cao, Weidi'
'Liu, Xiaohua'
'Feng, Xiaoming'

_publ_section_title
;
 NickelII-catalyzed asymmetric photoenolization/Mannich reaction of
 (2-alkylphenyl) ketones
;
_journal_issue 29
_journal_name_full 'Chemical Science'
_journal_page_first 8576
_journal_page_last 8582
_journal_paper_doi 10.1039/D2SC02721F
_journal_volume 13
_journal_year 2022
_chemical_absolute_configuration ad
_chemical_formula_moiety '2(C30 H25 N O4 S)'
_chemical_formula_sum 'C60 H50 N2 O8 S2'
_chemical_formula_weight 991.14
_space_group_crystal_system orthorhombic
_space_group_IT_number 19
_space_group_name_Hall 'P 2ac 2ab'
_space_group_name_H-M_alt 'P 21 21 21'
_atom_sites_solution_hydrogens geom
_atom_sites_solution_primary dual
_audit_creation_method SHELXL-2019/1
_audit_update_record
;
2022-05-11 deposited with the CCDC.	2022-06-22 downloaded from the CCDC.
;
_cell_angle_alpha 90
_cell_angle_beta 90
_cell_angle_gamma 90
_cell_formula_units_Z 4
_cell_length_a 9.6145(2)
_cell_length_b 18.9746(4)
_cell_length_c 26.9615(6)
_cell_measurement_reflns_used 9218
_cell_measurement_temperature 175(2)
_cell_measurement_theta_max 80.19
_cell_measurement_theta_min 2.85
_cell_volume 4918.62(18)
_computing_cell_refinement 'Bruker SAINT'
_computing_data_collection 'Bruker APEX3'
_computing_data_reduction 'Bruker SAINT'
_computing_molecular_graphics 'Bruker SHELXTL'
_computing_publication_material 'Bruker SHELXTL'
_computing_structure_refinement 'SHELXL-2019/1 (Sheldrick, 2019)'
_computing_structure_solution 'SHELXT (Sheldrick 2008)'
_diffrn_ambient_temperature 175(2)
_diffrn_measured_fraction_theta_full 0.989
_diffrn_measured_fraction_theta_max 0.969
_diffrn_measurement_device_type 'Bruker D8 Venture Photon II'
_diffrn_measurement_method '\f and \w scans'
_diffrn_radiation_type CuK\a
_diffrn_radiation_wavelength 1.54178
_diffrn_reflns_av_R_equivalents 0.0470
_diffrn_reflns_av_unetI/netI 0.0431
_diffrn_reflns_Laue_measured_fraction_full 0.989
_diffrn_reflns_Laue_measured_fraction_max 0.969
_diffrn_reflns_limit_h_max 11
_diffrn_reflns_limit_h_min -11
_diffrn_reflns_limit_k_max 23
_diffrn_reflns_limit_k_min -23
_diffrn_reflns_limit_l_max 33
_diffrn_reflns_limit_l_min -29
_diffrn_reflns_number 32840
_diffrn_reflns_point_group_measured_fraction_full 0.985
_diffrn_reflns_point_group_measured_fraction_max 0.952
_diffrn_reflns_theta_full 67.679
_diffrn_reflns_theta_max 80.527
_diffrn_reflns_theta_min 2.848
_exptl_absorpt_coefficient_mu 1.476
_exptl_absorpt_correction_T_max 0.9700
_exptl_absorpt_correction_T_min 0.5923
_exptl_absorpt_correction_type numerical
_exptl_absorpt_process_details 'SADABS (Krause et al., 2015)'
_exptl_crystal_colour colourless
_exptl_crystal_density_diffrn 1.338
_exptl_crystal_description flake
_exptl_crystal_F_000 2080
_exptl_crystal_recrystallization_method 'Re-crystallisation from solvent: DCM, PE'
_exptl_crystal_size_max 0.426
_exptl_crystal_size_mid 0.370
_exptl_crystal_size_min 0.094
_refine_diff_density_max 0.200
_refine_diff_density_min -0.364
_refine_diff_density_rms 0.045
_refine_ls_abs_structure_details
; 
 Flack x determined using 4228 quotients [(I+)-(I-)]/[(I+)+(I-)] 
 (Parsons, Flack and Wagner, Acta Cryst. B69 (2013) 249-259). 
;
_refine_ls_abs_structure_Flack 0.030(4)
_refine_ls_extinction_method none
_refine_ls_goodness_of_fit_ref 1.039
_refine_ls_hydrogen_treatment constr
_refine_ls_matrix_type full
_refine_ls_number_parameters 651
_refine_ls_number_reflns 10276
_refine_ls_number_restraints 0
_refine_ls_restrained_S_all 1.039
_refine_ls_R_factor_all 0.0333
_refine_ls_R_factor_gt 0.0319
_refine_ls_shift/su_max 0.001
_refine_ls_shift/su_mean 0.000
_refine_ls_structure_factor_coef Fsqd
_refine_ls_weighting_details 'w=1/[\s^2^(Fo^2^)+(0.0398P)^2^+0.7264P] where P=(Fo^2^+2Fc^2^)/3'
_refine_ls_weighting_scheme calc
_refine_ls_wR_factor_gt 0.0790
_refine_ls_wR_factor_ref 0.0812
_reflns_Friedel_coverage 0.770
_reflns_Friedel_fraction_full 0.979
_reflns_Friedel_fraction_max 0.931
_reflns_number_gt 9982
_reflns_number_total 10276
_reflns_threshold_expression 'I > 2\s(I)'
_cod_data_source_file d2sc02721f2.cif
_cod_data_source_block way020
_cod_depositor_comments 'Adding full bibliography for 1567156--1567157.cif.'
_cod_database_code 1567157
_shelx_shelxl_version_number 2019/1
_shelx_space_group_comment
; 
The symmetry employed for this shelxl refinement is uniquely defined 
by the following loop, which should always be used as a source of 
symmetry information in preference to the above space-group names. 
They are only intended as comments. 
;
_shelx_estimated_absorpt_t_min 0.572
_shelx_estimated_absorpt_t_max 0.874

loop_
_space_group_symop_operation_xyz
'x, y, z'
'-x+1/2, -y, z+1/2'
'-x, y+1/2, -z+1/2'
'x+1/2, -y+1/2, -z'

loop_
_atom_site_label
_atom_site_type_symbol
_atom_site_fract_x
_atom_site_fract_y
_atom_site_fract_z
_atom_site_U_iso_or_equiv
_atom_site_adp_type
_atom_site_occupancy
_atom_site_site_symmetry_order
_atom_site_calc_flag
_atom_site_refinement_flags_posn
_atom_site_refinement_flags_adp
_atom_site_refinement_flags_occupancy
_atom_site_disorder_assembly
_atom_site_disorder_group
S1A S 0.35281(5) 0.20871(3) 0.26401(2) 0.02271(11) Uani 1 1 d . . . . .
O1A O 0.44652(17) 0.22135(9) 0.22333(6) 0.0336(4) Uani 1 1 d . . . . .
O2A O 0.27939(19) 0.26982(8) 0.28140(7) 0.0354(4) Uani 1 1 d . . . . .
O3A O 0.04406(19) 0.03193(9) 0.32710(7) 0.0395(4) Uani 1 1 d . . . . .
O4A O 0.06810(16) 0.14972(8) 0.32605(6) 0.0286(3) Uani 1 1 d . . . . .
N1A N 0.25102(18) 0.14266(9) 0.25004(6) 0.0204(3) Uani 1 1 d . . . . .
C1A C 0.4266(2) 0.16372(11) 0.31394(8) 0.0245(4) Uani 1 1 d . . . . .
C2A C 0.5344(2) 0.18793(13) 0.34399(9) 0.0304(5) Uani 1 1 d . . . . .
H2A H 0.579317 0.231589 0.337572 0.037 Uiso 1 1 calc R U . . .
C3A C 0.5736(2) 0.14577(14) 0.38368(9) 0.0336(5) Uani 1 1 d . . . . .
H3A H 0.648065 0.160197 0.404481 0.040 Uiso 1 1 calc R U . . .
C4A C 0.5051(2) 0.08268(14) 0.39337(9) 0.0330(5) Uani 1 1 d . . . . .
H4A H 0.532784 0.054803 0.420930 0.040 Uiso 1 1 calc R U . . .
C5A C 0.3968(2) 0.05992(12) 0.36324(8) 0.0287(4) Uani 1 1 d . . . . .
H5A H 0.349987 0.016927 0.370096 0.034 Uiso 1 1 calc R U . . .
C6A C 0.3582(2) 0.10117(11) 0.32287(7) 0.0230(4) Uani 1 1 d . . . . .
C11A C 0.2437(2) 0.08498(10) 0.28587(7) 0.0202(4) Uani 1 1 d . . . . .
C12A C 0.2658(2) 0.01405(10) 0.25864(8) 0.0225(4) Uani 1 1 d . . . . .
H12A H 0.235877 -0.024427 0.281615 0.027 Uiso 1 1 calc R U . . .
C13A C 0.1728(2) 0.01088(11) 0.21320(7) 0.0225(4) Uani 1 1 d . . . . .
C14A C 0.1280(2) -0.05512(12) 0.19598(8) 0.0290(4) Uani 1 1 d . . . . .
H14A H 0.155464 -0.096574 0.213138 0.035 Uiso 1 1 calc R U . . .
C15A C 0.0445(3) -0.06073(13) 0.15440(9) 0.0334(5) Uani 1 1 d . . . . .
H15A H 0.011549 -0.105609 0.144083 0.040 Uiso 1 1 calc R U . . .
C16A C 0.0085(2) -0.00059(13) 0.12763(9) 0.0324(5) Uani 1 1 d . . . . .
H16A H -0.046556 -0.004348 0.098496 0.039 Uiso 1 1 calc R U . . .
C17A C 0.0537(2) 0.06452(12) 0.14388(8) 0.0271(4) Uani 1 1 d . . . . .
H17A H 0.030899 0.105504 0.125352 0.033 Uiso 1 1 calc R U . . .
C18A C 0.1329(2) 0.07099(11) 0.18730(7) 0.0220(4) Uani 1 1 d . . . . .
C19A C 0.1634(2) 0.14523(10) 0.20538(7) 0.0206(4) Uani 1 1 d . . . . .
H19A H 0.219146 0.168979 0.178899 0.025 Uiso 1 1 calc R U . . .
C21A C 0.4185(2) 0.00127(11) 0.24580(8) 0.0256(4) Uani 1 1 d . . . . .
C22A C 0.4874(2) 0.04049(11) 0.20982(8) 0.0276(4) Uani 1 1 d . . . . .
H22A H 0.437902 0.074697 0.191114 0.033 Uiso 1 1 calc R U . . .
C23A C 0.6287(2) 0.02994(13) 0.20105(10) 0.0355(5) Uani 1 1 d . . . . .
H23A H 0.675151 0.057930 0.176974 0.043 Uiso 1 1 calc R U . . .
C24A C 0.7016(3) -0.02030(16) 0.22669(11) 0.0452(6) Uani 1 1 d . . . . .
H24A H 0.797870 -0.027157 0.220489 0.054 Uiso 1 1 calc R U . . .
C25A C 0.6336(3) -0.06090(17) 0.26167(12) 0.0490(7) Uani 1 1 d . . . . .
H25A H 0.683231 -0.096333 0.279190 0.059 Uiso 1 1 calc R U . . .
C26A C 0.4929(3) -0.05023(14) 0.27141(10) 0.0377(5) Uani 1 1 d . . . . .
H26A H 0.447332 -0.078233 0.295683 0.045 Uiso 1 1 calc R U . . .
C31A C 0.0298(2) 0.18827(11) 0.21200(7) 0.0224(4) Uani 1 1 d . . . . .
C32A C -0.0961(2) 0.15723(12) 0.22482(8) 0.0263(4) Uani 1 1 d . . . . .
H32A H -0.099783 0.107843 0.230446 0.032 Uiso 1 1 calc R U . . .
C33A C -0.2165(2) 0.19708(14) 0.22956(9) 0.0349(5) Uani 1 1 d . . . . .
H33A H -0.301560 0.175091 0.238573 0.042 Uiso 1 1 calc R U . . .
C34A C -0.2118(3) 0.26963(15) 0.22102(10) 0.0397(6) Uani 1 1 d . . . . .
H34A H -0.293900 0.297230 0.223774 0.048 Uiso 1 1 calc R U . . .
C35A C -0.0867(3) 0.30097(13) 0.20853(9) 0.0372(5) Uani 1 1 d . . . . .
H35A H -0.082875 0.350418 0.203178 0.045 Uiso 1 1 calc R U . . .
C36A C 0.0329(3) 0.26090(12) 0.20375(8) 0.0289(4) Uani 1 1 d . . . . .
H36A H 0.117866 0.283030 0.194771 0.035 Uiso 1 1 calc R U . . .
C41A C 0.1048(2) 0.08445(11) 0.31493(8) 0.0245(4) Uani 1 1 d . . . . .
C42A C -0.0630(2) 0.15981(13) 0.35221(9) 0.0317(5) Uani 1 1 d . . . . .
H42A H -0.058084 0.139721 0.386054 0.038 Uiso 1 1 calc R U . . .
H42B H -0.140437 0.136993 0.334089 0.038 Uiso 1 1 calc R U . . .
C43A C -0.0834(3) 0.23858(14) 0.35427(10) 0.0385(5) Uani 1 1 d . . . . .
H43A H -0.169881 0.249275 0.371987 0.058 Uiso 1 1 calc R U . . .
H43B H -0.088757 0.257384 0.320472 0.058 Uiso 1 1 calc R U . . .
H43C H -0.004850 0.260255 0.371695 0.058 Uiso 1 1 calc R U . . .
S1B S 0.31850(5) 0.47131(3) 0.50727(2) 0.02411(11) Uani 1 1 d . . . . .
O1B O 0.31263(18) 0.42232(10) 0.54774(6) 0.0369(4) Uani 1 1 d . . . . .
O2B O 0.20055(16) 0.51629(10) 0.50201(8) 0.0396(4) Uani 1 1 d . . . . .
O3B O 0.63925(19) 0.60475(10) 0.41169(8) 0.0419(4) Uani 1 1 d . . . . .
O4B O 0.41532(17) 0.60431(8) 0.43438(7) 0.0320(3) Uani 1 1 d . . . . .
N1B N 0.46666(17) 0.51370(9) 0.50936(6) 0.0220(3) Uani 1 1 d . . . . .
C1B C 0.3575(2) 0.43100(10) 0.45067(8) 0.0230(4) Uani 1 1 d . . . . .
C2B C 0.2736(3) 0.38374(11) 0.42529(9) 0.0305(5) Uani 1 1 d . . . . .
H2B H 0.186118 0.369466 0.438208 0.037 Uiso 1 1 calc R U . . .
C3B C 0.3220(3) 0.35816(12) 0.38048(9) 0.0368(5) Uani 1 1 d . . . . .
H3B H 0.267394 0.325713 0.362036 0.044 Uiso 1 1 calc R U . . .
C4B C 0.4503(3) 0.37976(12) 0.36237(9) 0.0361(5) Uani 1 1 d . . . . .
H4B H 0.482826 0.361046 0.331823 0.043 Uiso 1 1 calc R U . . .
C5B C 0.5320(3) 0.42797(12) 0.38774(8) 0.0290(4) Uani 1 1 d . . . . .
H5B H 0.619009 0.442796 0.374667 0.035 Uiso 1 1 calc R U . . .
C6B C 0.4838(2) 0.45409(10) 0.43272(7) 0.0220(4) Uani 1 1 d . . . . .
C11B C 0.5521(2) 0.51013(10) 0.46441(7) 0.0204(4) Uani 1 1 d . . . . .
C12B C 0.7044(2) 0.49430(10) 0.47729(7) 0.0214(4) Uani 1 1 d . . . . .
H12B H 0.761047 0.503999 0.446938 0.026 Uiso 1 1 calc R U . . .
C13B C 0.7523(2) 0.54496(11) 0.51717(8) 0.0239(4) Uani 1 1 d . . . . .
C14B C 0.8921(2) 0.56497(12) 0.51790(10) 0.0323(5) Uani 1 1 d . . . . .
H14B H 0.952842 0.548730 0.492580 0.039 Uiso 1 1 calc R U . . .
C15B C 0.9432(3) 0.60816(14) 0.55503(11) 0.0389(6) Uani 1 1 d . . . . .
H15B H 1.038500 0.621327 0.555289 0.047 Uiso 1 1 calc R U . . .
C16B C 0.8545(3) 0.63203(13) 0.59176(10) 0.0387(6) Uani 1 1 d . . . . .
H16B H 0.889067 0.661349 0.617524 0.046 Uiso 1 1 calc R U . . .
C17B C 0.7150(3) 0.61323(12) 0.59104(9) 0.0313(5) Uani 1 1 d . . . . .
H17B H 0.654534 0.630114 0.616234 0.038 Uiso 1 1 calc R U . . .
C18B C 0.6626(2) 0.56961(10) 0.55354(8) 0.0240(4) Uani 1 1 d . . . . .
C19B C 0.5088(2) 0.55075(11) 0.55523(7) 0.0223(4) Uani 1 1 d . . . . .
H19B H 0.496225 0.516785 0.583233 0.027 Uiso 1 1 calc R U . . .
C21B C 0.7347(2) 0.41837(10) 0.49318(8) 0.0235(4) Uani 1 1 d . . . . .
C22B C 0.8308(5) 0.38033(16) 0.46663(12) 0.0647(11) Uani 1 1 d . . . . .
H22B H 0.868882 0.400011 0.437222 0.078 Uiso 1 1 calc R U . . .
C23B C 0.8737(5) 0.31347(17) 0.48179(13) 0.0718(13) Uani 1 1 d . . . . .
H23B H 0.941584 0.288488 0.463173 0.086 Uiso 1 1 calc R U . . .
C24B C 0.8177(3) 0.28405(13) 0.52357(10) 0.0445(6) Uani 1 1 d . . . . .
H24B H 0.845526 0.238324 0.533924 0.053 Uiso 1 1 calc R U . . .
C25B C 0.7206(3) 0.32114(14) 0.55048(11) 0.0440(6) Uani 1 1 d . . . . .
H25B H 0.680468 0.300699 0.579283 0.053 Uiso 1 1 calc R U . . .
C26B C 0.6810(3) 0.38855(13) 0.53569(10) 0.0368(5) Uani 1 1 d . . . . .
H26B H 0.616198 0.414304 0.555150 0.044 Uiso 1 1 calc R U . . .
C31B C 0.4181(2) 0.61468(12) 0.56661(9) 0.0297(5) Uani 1 1 d . . . . .
C32B C 0.4366(3) 0.67811(14) 0.54156(11) 0.0451(6) Uani 1 1 d . . . . .
H32B H 0.505842 0.682341 0.516586 0.054 Uiso 1 1 calc R U . . .
C33B C 0.3518(4) 0.73569(16) 0.55366(14) 0.0627(11) Uani 1 1 d . . . . .
H33B H 0.362612 0.778999 0.536407 0.075 Uiso 1 1 calc R U . . .
C34B C 0.2523(4) 0.7299(2) 0.59058(15) 0.0637(11) Uani 1 1 d . . . . .
H34B H 0.195139 0.769129 0.598496 0.076 Uiso 1 1 calc R U . . .
C35B C 0.2362(3) 0.66790(19) 0.61564(13) 0.0553(9) Uani 1 1 d . . . . .
H35B H 0.168812 0.664439 0.641296 0.066 Uiso 1 1 calc R U . . .
C36B C 0.3183(2) 0.60956(16) 0.60377(10) 0.0403(6) Uani 1 1 d . . . . .
H36B H 0.305913 0.566392 0.621065 0.048 Uiso 1 1 calc R U . . .
C41B C 0.5435(2) 0.57961(10) 0.43390(8) 0.0231(4) Uani 1 1 d . . . . .
C42B C 0.3880(3) 0.66946(12) 0.40755(10) 0.0339(5) Uani 1 1 d . . . . .
H42C H 0.414909 0.664634 0.372269 0.041 Uiso 1 1 calc R U . . .
H42D H 0.441023 0.709008 0.422275 0.041 Uiso 1 1 calc R U . . .
C43B C 0.2347(3) 0.68207(16) 0.41219(13) 0.0485(7) Uani 1 1 d . . . . .
H43D H 0.208661 0.723262 0.392332 0.073 Uiso 1 1 calc R U . . .
H43E H 0.211215 0.690594 0.447047 0.073 Uiso 1 1 calc R U . . .
H43F H 0.184061 0.640606 0.400230 0.073 Uiso 1 1 calc R U . . .

loop_
_atom_site_aniso_label
_atom_site_aniso_U_11
_atom_site_aniso_U_22
_atom_site_aniso_U_33
_atom_site_aniso_U_23
_atom_site_aniso_U_13
_atom_site_aniso_U_12
S1A 0.0220(2) 0.0237(2) 0.0225(2) 0.00091(17) -0.00531(17) -0.00194(18)
O1A 0.0292(8) 0.0400(9) 0.0317(8) 0.0100(7) -0.0017(6) -0.0102(7)
O2A 0.0413(9) 0.0266(7) 0.0384(9) -0.0091(6) -0.0134(7) 0.0074(7)
O3A 0.0372(9) 0.0362(9) 0.0451(10) 0.0036(8) 0.0166(8) -0.0084(8)
O4A 0.0263(7) 0.0332(8) 0.0263(8) 0.0003(6) 0.0078(6) 0.0012(6)
N1A 0.0209(7) 0.0251(8) 0.0154(7) 0.0030(6) -0.0020(6) -0.0018(6)
C1A 0.0224(9) 0.0293(10) 0.0217(9) 0.0001(8) -0.0013(7) 0.0014(8)
C2A 0.0252(10) 0.0352(11) 0.0308(11) 0.0011(9) -0.0076(8) -0.0017(9)
C3A 0.0253(10) 0.0490(13) 0.0265(11) -0.0008(10) -0.0097(8) -0.0006(10)
C4A 0.0295(11) 0.0445(12) 0.0252(11) 0.0074(9) -0.0056(9) 0.0040(10)
C5A 0.0290(10) 0.0341(11) 0.0228(10) 0.0066(8) -0.0021(8) -0.0004(9)
C6A 0.0195(9) 0.0308(9) 0.0186(9) 0.0002(8) -0.0002(7) 0.0016(8)
C11A 0.0205(8) 0.0247(9) 0.0153(8) 0.0025(7) 0.0005(7) -0.0009(7)
C12A 0.0224(9) 0.0228(9) 0.0221(9) 0.0021(7) 0.0004(7) -0.0009(7)
C13A 0.0200(9) 0.0271(9) 0.0203(9) -0.0014(7) 0.0031(7) -0.0017(8)
C14A 0.0305(10) 0.0274(10) 0.0289(11) -0.0045(8) 0.0044(8) -0.0013(9)
C15A 0.0328(11) 0.0347(11) 0.0326(12) -0.0107(9) 0.0040(9) -0.0050(10)
C16A 0.0292(11) 0.0424(12) 0.0256(11) -0.0122(9) -0.0017(8) -0.0014(10)
C17A 0.0252(10) 0.0346(11) 0.0216(10) -0.0049(8) -0.0019(8) 0.0014(9)
C18A 0.0192(8) 0.0273(9) 0.0194(9) -0.0031(7) 0.0023(7) 0.0002(8)
C19A 0.0210(9) 0.0261(9) 0.0147(8) 0.0006(7) -0.0027(7) -0.0015(8)
C21A 0.0253(10) 0.0250(9) 0.0265(10) -0.0044(8) -0.0020(8) 0.0022(8)
C22A 0.0265(10) 0.0270(10) 0.0293(10) -0.0036(8) 0.0011(8) 0.0015(8)
C23A 0.0297(11) 0.0385(12) 0.0382(12) -0.0100(10) 0.0050(10) -0.0007(10)
C24A 0.0266(11) 0.0574(16) 0.0516(16) -0.0158(13) -0.0005(10) 0.0099(11)
C25A 0.0425(14) 0.0558(16) 0.0487(16) -0.0030(13) -0.0097(12) 0.0227(13)
C26A 0.0411(13) 0.0392(12) 0.0328(12) 0.0045(10) -0.0021(10) 0.0101(11)
C31A 0.0230(9) 0.0276(10) 0.0165(9) 0.0002(7) -0.0040(7) 0.0015(8)
C32A 0.0227(9) 0.0330(10) 0.0232(10) -0.0044(8) -0.0032(7) 0.0008(8)
C33A 0.0251(10) 0.0491(14) 0.0305(11) -0.0079(10) -0.0039(8) 0.0041(10)
C34A 0.0372(13) 0.0478(14) 0.0343(13) -0.0107(10) -0.0106(10) 0.0181(11)
C35A 0.0529(14) 0.0328(11) 0.0259(11) -0.0004(9) -0.0105(10) 0.0139(11)
C36A 0.0357(11) 0.0279(10) 0.0230(10) 0.0037(8) -0.0064(9) 0.0017(9)
C41A 0.0230(9) 0.0312(10) 0.0191(9) 0.0014(8) -0.0001(7) -0.0019(8)
C42A 0.0257(10) 0.0443(13) 0.0250(11) -0.0001(9) 0.0077(8) 0.0025(10)
C43A 0.0341(12) 0.0444(13) 0.0370(13) -0.0068(10) 0.0022(10) 0.0061(11)
S1B 0.0178(2) 0.0316(2) 0.0230(2) -0.00127(18) 0.00091(17) -0.00269(18)
O1B 0.0330(8) 0.0522(10) 0.0254(8) 0.0095(7) 0.0012(7) -0.0145(8)
O2B 0.0191(7) 0.0481(10) 0.0516(11) -0.0138(8) -0.0025(7) 0.0048(7)
O3B 0.0321(8) 0.0380(9) 0.0557(11) 0.0231(8) 0.0112(8) 0.0031(8)
O4B 0.0259(7) 0.0292(7) 0.0409(9) 0.0132(7) -0.0013(6) 0.0038(7)
N1B 0.0208(8) 0.0267(8) 0.0184(8) -0.0021(6) 0.0026(6) -0.0015(6)
C1B 0.0247(9) 0.0230(9) 0.0213(9) 0.0026(7) -0.0045(7) 0.0015(8)
C2B 0.0320(11) 0.0262(10) 0.0334(12) 0.0015(8) -0.0109(9) -0.0035(9)
C3B 0.0515(14) 0.0279(10) 0.0309(11) -0.0037(9) -0.0147(11) -0.0026(11)
C4B 0.0570(15) 0.0298(11) 0.0214(10) -0.0028(8) -0.0031(10) 0.0054(11)
C5B 0.0389(12) 0.0288(10) 0.0193(10) 0.0019(8) 0.0022(8) 0.0026(9)
C6B 0.0265(9) 0.0215(9) 0.0180(9) 0.0020(7) -0.0023(7) 0.0014(8)
C11B 0.0204(9) 0.0232(9) 0.0177(9) 0.0019(7) 0.0022(7) 0.0003(7)
C12B 0.0197(9) 0.0229(9) 0.0215(9) 0.0022(7) 0.0032(7) 0.0018(7)
C13B 0.0219(9) 0.0232(9) 0.0267(10) 0.0008(8) -0.0020(8) 0.0005(8)
C14B 0.0226(10) 0.0338(11) 0.0405(13) 0.0001(10) -0.0014(9) 0.0004(9)
C15B 0.0240(11) 0.0399(12) 0.0529(16) -0.0005(11) -0.0115(10) -0.0060(10)
C16B 0.0368(13) 0.0335(11) 0.0458(14) -0.0063(10) -0.0151(11) -0.0046(11)
C17B 0.0337(12) 0.0298(10) 0.0303(11) -0.0061(9) -0.0074(9) 0.0011(9)
C18B 0.0236(10) 0.0236(9) 0.0247(10) 0.0002(8) -0.0038(8) 0.0010(8)
C19B 0.0227(9) 0.0252(9) 0.0188(9) -0.0021(7) -0.0007(7) 0.0024(8)
C21B 0.0263(9) 0.0238(9) 0.0205(9) 0.0017(7) -0.0005(8) 0.0013(8)
C22B 0.104(3) 0.0452(15) 0.0447(16) 0.0222(13) 0.0433(18) 0.0379(18)
C23B 0.117(3) 0.0481(16) 0.0498(18) 0.0174(14) 0.040(2) 0.046(2)
C24B 0.0645(17) 0.0278(10) 0.0414(14) 0.0082(10) 0.0061(13) 0.0086(12)
C25B 0.0486(15) 0.0388(13) 0.0445(15) 0.0200(11) 0.0115(12) 0.0036(12)
C26B 0.0363(12) 0.0356(12) 0.0385(13) 0.0117(10) 0.0123(10) 0.0086(10)
C31B 0.0268(10) 0.0348(11) 0.0276(11) -0.0108(9) -0.0090(8) 0.0066(9)
C32B 0.0597(17) 0.0325(12) 0.0431(15) -0.0074(10) -0.0155(13) 0.0103(12)
C33B 0.082(2) 0.0380(13) 0.068(2) -0.0154(14) -0.042(2) 0.0231(16)
C34B 0.0458(16) 0.069(2) 0.076(2) -0.0430(19) -0.0335(17) 0.0315(16)
C35B 0.0294(13) 0.077(2) 0.0592(19) -0.0408(17) -0.0118(12) 0.0162(14)
C36B 0.0244(10) 0.0560(15) 0.0404(13) -0.0216(11) -0.0025(10) 0.0043(11)
C41B 0.0245(9) 0.0228(9) 0.0221(9) 0.0016(7) -0.0007(7) 0.0001(8)
C42B 0.0360(12) 0.0272(10) 0.0385(13) 0.0080(9) -0.0092(10) 0.0037(9)
C43B 0.0348(13) 0.0417(14) 0.069(2) 0.0103(13) -0.0152(13) 0.0079(12)

loop_
_atom_type_symbol
_atom_type_description
_atom_type_scat_dispersion_real
_atom_type_scat_dispersion_imag
_atom_type_scat_source
C C 0.0181 0.0091 'International Tables Vol C Tables 4.2.6.8 and 6.1.1.4'
H H 0.0000 0.0000 'International Tables Vol C Tables 4.2.6.8 and 6.1.1.4'
N N 0.0311 0.0180 'International Tables Vol C Tables 4.2.6.8 and 6.1.1.4'
O O 0.0492 0.0322 'International Tables Vol C Tables 4.2.6.8 and 6.1.1.4'
S S 0.3331 0.5567 'International Tables Vol C Tables 4.2.6.8 and 6.1.1.4'

loop_
_geom_angle_atom_site_label_1
_geom_angle_atom_site_label_2
_geom_angle_atom_site_label_3
_geom_angle
_geom_angle_site_symmetry_1
_geom_angle_site_symmetry_3
_geom_angle_publ_flag
O2A S1A O1A 114.95(11) . . ?
O2A S1A N1A 113.58(10) . . ?
O1A S1A N1A 109.08(9) . . ?
O2A S1A C1A 110.07(10) . . ?
O1A S1A C1A 114.50(10) . . ?
N1A S1A C1A 92.65(9) . . ?
C41A O4A C42A 117.64(18) . . ?
C11A N1A C19A 122.58(15) . . ?
C11A N1A S1A 116.80(13) . . ?
C19A N1A S1A 120.43(13) . . ?
C6A C1A C2A 122.5(2) . . ?
C6A C1A S1A 111.23(16) . . ?
C2A C1A S1A 126.14(17) . . ?
C3A C2A C1A 117.4(2) . . ?
C2A C3A C4A 120.8(2) . . ?
C5A C4A C3A 120.8(2) . . ?
C4A C5A C6A 118.9(2) . . ?
C1A C6A C5A 119.6(2) . . ?
C1A C6A C11A 113.94(18) . . ?
C5A C6A C11A 126.46(19) . . ?
N1A C11A C6A 104.36(16) . . ?
N1A C11A C12A 109.33(15) . . ?
C6A C11A C12A 112.83(16) . . ?
N1A C11A C41A 112.40(16) . . ?
C6A C11A C41A 107.12(15) . . ?
C12A C11A C41A 110.68(16) . . ?
C13A C12A C21A 112.13(17) . . ?
C13A C12A C11A 109.65(16) . . ?
C21A C12A C11A 112.21(16) . . ?
C18A C13A C14A 118.72(19) . . ?
C18A C13A C12A 122.36(18) . . ?
C14A C13A C12A 118.90(18) . . ?
C15A C14A C13A 121.0(2) . . ?
C14A C15A C16A 120.0(2) . . ?
C17A C16A C15A 119.4(2) . . ?
C16A C17A C18A 120.9(2) . . ?
C13A C18A C17A 119.82(19) . . ?
C13A C18A C19A 123.07(17) . . ?
C17A C18A C19A 117.01(18) . . ?
N1A C19A C18A 110.04(16) . . ?
N1A C19A C31A 113.75(15) . . ?
C18A C19A C31A 111.67(16) . . ?
C22A C21A C26A 118.4(2) . . ?
C22A C21A C12A 122.09(19) . . ?
C26A C21A C12A 119.5(2) . . ?
C21A C22A C23A 120.4(2) . . ?
C24A C23A C22A 120.8(2) . . ?
C23A C24A C25A 119.4(2) . . ?
C24A C25A C26A 120.4(3) . . ?
C25A C26A C21A 120.5(3) . . ?
C32A C31A C36A 118.5(2) . . ?
C32A C31A C19A 122.21(18) . . ?
C36A C31A C19A 119.29(19) . . ?
C33A C32A C31A 121.2(2) . . ?
C32A C33A C34A 119.7(2) . . ?
C35A C34A C33A 119.5(2) . . ?
C34A C35A C36A 120.6(2) . . ?
C35A C36A C31A 120.6(2) . . ?
O3A C41A O4A 125.8(2) . . ?
O3A C41A C11A 124.3(2) . . ?
O4A C41A C11A 109.81(17) . . ?
O4A C42A C43A 105.1(2) . . ?
O2B S1B O1B 115.60(12) . . ?
O2B S1B N1B 113.67(10) . . ?
O1B S1B N1B 109.05(10) . . ?
O2B S1B C1B 110.22(11) . . ?
O1B S1B C1B 112.88(10) . . ?
N1B S1B C1B 93.35(9) . . ?
C41B O4B C42B 117.73(18) . . ?
C11B N1B C19B 124.04(16) . . ?
C11B N1B S1B 115.88(13) . . ?
C19B N1B S1B 120.05(14) . . ?
C6B C1B C2B 123.0(2) . . ?
C6B C1B S1B 110.88(15) . . ?
C2B C1B S1B 126.10(18) . . ?
C3B C2B C1B 117.5(2) . . ?
C2B C3B C4B 120.2(2) . . ?
C5B C4B C3B 121.7(2) . . ?
C4B C5B C6B 118.5(2) . . ?
C1B C6B C5B 119.1(2) . . ?
C1B C6B C11B 114.01(18) . . ?
C5B C6B C11B 126.8(2) . . ?
N1B C11B C6B 104.85(15) . . ?
N1B C11B C12B 110.90(15) . . ?
C6B C11B C12B 113.83(17) . . ?
N1B C11B C41B 111.61(16) . . ?
C6B C11B C41B 105.88(16) . . ?
C12B C11B C41B 109.63(16) . . ?
C13B C12B C21B 109.92(16) . . ?
C13B C12B C11B 109.08(16) . . ?
C21B C12B C11B 115.41(16) . . ?
C18B C13B C14B 119.8(2) . . ?
C18B C13B C12B 121.77(18) . . ?
C14B C13B C12B 118.39(19) . . ?
C15B C14B C13B 120.9(2) . . ?
C16B C15B C14B 119.5(2) . . ?
C15B C16B C17B 120.1(2) . . ?
C16B C17B C18B 120.7(2) . . ?
C13B C18B C17B 119.0(2) . . ?
C13B C18B C19B 123.11(18) . . ?
C17B C18B C19B 117.85(19) . . ?
N1B C19B C18B 110.66(16) . . ?
N1B C19B C31B 112.93(16) . . ?
C18B C19B C31B 111.99(17) . . ?
C22B C21B C26B 118.0(2) . . ?
C22B C21B C12B 118.48(19) . . ?
C26B C21B C12B 123.20(19) . . ?
C21B C22B C23B 121.6(3) . . ?
C24B C23B C22B 119.7(3) . . ?
C23B C24B C25B 119.5(2) . . ?
C24B C25B C26B 120.3(2) . . ?
C21B C26B C25B 120.8(2) . . ?
C36B C31B C32B 119.9(2) . . ?
C36B C31B C19B 118.9(2) . . ?
C32B C31B C19B 121.1(2) . . ?
C31B C32B C33B 119.1(3) . . ?
C34B C33B C32B 120.5(3) . . ?
C35B C34B C33B 120.2(3) . . ?
C34B C35B C36B 120.3(3) . . ?
C31B C36B C35B 120.0(3) . . ?
O3B C41B O4B 125.58(19) . . ?
O3B C41B C11B 124.14(19) . . ?
O4B C41B C11B 110.22(17) . . ?
O4B C42B C43B 105.7(2) . . ?

loop_
_geom_bond_atom_site_label_1
_geom_bond_atom_site_label_2
_geom_bond_distance
_geom_bond_site_symmetry_2
_geom_bond_publ_flag
S1A O2A 1.4362(17) . ?
S1A O1A 1.4395(17) . ?
S1A N1A 1.6342(17) . ?
S1A C1A 1.745(2) . ?
O3A C41A 1.201(3) . ?
O4A C41A 1.322(3) . ?
O4A C42A 1.457(3) . ?
N1A C11A 1.462(2) . ?
N1A C19A 1.470(2) . ?
C1A C6A 1.378(3) . ?
C1A C2A 1.393(3) . ?
C2A C3A 1.388(3) . ?
C3A C4A 1.391(4) . ?
C4A C5A 1.389(3) . ?
C5A C6A 1.391(3) . ?
C6A C11A 1.517(3) . ?
C11A C12A 1.548(3) . ?
C11A C41A 1.548(3) . ?
C12A C13A 1.518(3) . ?
C12A C21A 1.527(3) . ?
C13A C18A 1.391(3) . ?
C13A C14A 1.404(3) . ?
C14A C15A 1.383(3) . ?
C15A C16A 1.394(4) . ?
C16A C17A 1.381(3) . ?
C17A C18A 1.402(3) . ?
C18A C19A 1.519(3) . ?
C19A C31A 1.533(3) . ?
C21A C22A 1.391(3) . ?
C21A C26A 1.394(3) . ?
C22A C23A 1.393(3) . ?
C23A C24A 1.370(4) . ?
C24A C25A 1.382(5) . ?
C25A C26A 1.393(4) . ?
C31A C32A 1.389(3) . ?
C31A C36A 1.396(3) . ?
C32A C33A 1.389(3) . ?
C33A C34A 1.396(4) . ?
C34A C35A 1.383(4) . ?
C35A C36A 1.385(3) . ?
C42A C43A 1.508(4) . ?
S1B O2B 1.4263(17) . ?
S1B O1B 1.4344(17) . ?
S1B N1B 1.6368(17) . ?
S1B C1B 1.748(2) . ?
O3B C41B 1.197(3) . ?
O4B C41B 1.319(3) . ?
O4B C42B 1.456(3) . ?
N1B C11B 1.466(2) . ?
N1B C19B 1.479(2) . ?
C1B C6B 1.379(3) . ?
C1B C2B 1.387(3) . ?
C2B C3B 1.383(4) . ?
C3B C4B 1.388(4) . ?
C4B C5B 1.387(4) . ?
C5B C6B 1.390(3) . ?
C6B C11B 1.514(3) . ?
C11B C12B 1.535(3) . ?
C11B C41B 1.556(3) . ?
C12B C13B 1.514(3) . ?
C12B C21B 1.531(3) . ?
C13B C18B 1.388(3) . ?
C13B C14B 1.396(3) . ?
C14B C15B 1.384(4) . ?
C15B C16B 1.383(4) . ?
C16B C17B 1.387(4) . ?
C17B C18B 1.401(3) . ?
C18B C19B 1.522(3) . ?
C19B C31B 1.525(3) . ?
C21B C22B 1.373(3) . ?
C21B C26B 1.379(3) . ?
C22B C23B 1.395(4) . ?
C23B C24B 1.368(4) . ?
C24B C25B 1.376(4) . ?
C25B C26B 1.393(3) . ?
C31B C36B 1.391(4) . ?
C31B C32B 1.392(4) . ?
C32B C33B 1.402(4) . ?
C33B C34B 1.385(6) . ?
C34B C35B 1.365(6) . ?
C35B C36B 1.397(4) . ?
C42B C43B 1.498(4) . ?

loop_
_geom_torsion_atom_site_label_1
_geom_torsion_atom_site_label_2
_geom_torsion_atom_site_label_3
_geom_torsion_atom_site_label_4
_geom_torsion
_geom_torsion_site_symmetry_1
_geom_torsion_site_symmetry_2
_geom_torsion_site_symmetry_3
_geom_torsion_site_symmetry_4
_geom_torsion_publ_flag
O2A S1A N1A C11A -103.05(16) . . . . ?
O1A S1A N1A C11A 127.30(15) . . . . ?
C1A S1A N1A C11A 10.22(16) . . . . ?
O2A S1A N1A C19A 72.03(17) . . . . ?
O1A S1A N1A C19A -57.62(17) . . . . ?
C1A S1A N1A C19A -174.70(16) . . . . ?
O2A S1A C1A C6A 108.61(17) . . . . ?
O1A S1A C1A C6A -120.09(16) . . . . ?
N1A S1A C1A C6A -7.71(16) . . . . ?
O2A S1A C1A C2A -67.3(2) . . . . ?
O1A S1A C1A C2A 64.0(2) . . . . ?
N1A S1A C1A C2A 176.4(2) . . . . ?
C6A C1A C2A C3A 1.1(3) . . . . ?
S1A C1A C2A C3A 176.53(18) . . . . ?
C1A C2A C3A C4A -1.4(4) . . . . ?
C2A C3A C4A C5A 0.7(4) . . . . ?
C3A C4A C5A C6A 0.4(4) . . . . ?
C2A C1A C6A C5A 0.0(3) . . . . ?
S1A C1A C6A C5A -176.10(17) . . . . ?
C2A C1A C6A C11A 179.6(2) . . . . ?
S1A C1A C6A C11A 3.5(2) . . . . ?
C4A C5A C6A C1A -0.7(3) . . . . ?
C4A C5A C6A C11A 179.7(2) . . . . ?
C19A N1A C11A C6A 175.70(16) . . . . ?
S1A N1A C11A C6A -9.3(2) . . . . ?
C19A N1A C11A C12A 54.8(2) . . . . ?
S1A N1A C11A C12A -130.28(15) . . . . ?
C19A N1A C11A C41A -68.6(2) . . . . ?
S1A N1A C11A C41A 106.40(17) . . . . ?
C1A C6A C11A N1A 3.1(2) . . . . ?
C5A C6A C11A N1A -177.3(2) . . . . ?
C1A C6A C11A C12A 121.71(19) . . . . ?
C5A C6A C11A C12A -58.7(3) . . . . ?
C1A C6A C11A C41A -116.24(19) . . . . ?
C5A C6A C11A C41A 63.4(3) . . . . ?
N1A C11A C12A C13A -48.7(2) . . . . ?
C6A C11A C12A C13A -164.33(16) . . . . ?
C41A C11A C12A C13A 75.64(19) . . . . ?
N1A C11A C12A C21A 76.6(2) . . . . ?
C6A C11A C12A C21A -39.0(2) . . . . ?
C41A C11A C12A C21A -159.06(17) . . . . ?
C21A C12A C13A C18A -95.9(2) . . . . ?
C11A C12A C13A C18A 29.5(3) . . . . ?
C21A C12A C13A C14A 82.7(2) . . . . ?
C11A C12A C13A C14A -152.01(18) . . . . ?
C18A C13A C14A C15A -0.7(3) . . . . ?
C12A C13A C14A C15A -179.27(19) . . . . ?
C13A C14A C15A C16A 2.8(3) . . . . ?
C14A C15A C16A C17A -1.9(4) . . . . ?
C15A C16A C17A C18A -1.2(3) . . . . ?
C14A C13A C18A C17A -2.4(3) . . . . ?
C12A C13A C18A C17A 176.16(18) . . . . ?
C14A C13A C18A C19A 173.82(19) . . . . ?
C12A C13A C18A C19A -7.6(3) . . . . ?
C16A C17A C18A C13A 3.4(3) . . . . ?
C16A C17A C18A C19A -173.1(2) . . . . ?
C11A N1A C19A C18A -31.3(2) . . . . ?
S1A N1A C19A C18A 153.87(14) . . . . ?
C11A N1A C19A C31A 94.8(2) . . . . ?
S1A N1A C19A C31A -79.98(19) . . . . ?
C13A C18A C19A N1A 5.7(3) . . . . ?
C17A C18A C19A N1A -178.01(17) . . . . ?
C13A C18A C19A C31A -121.6(2) . . . . ?
C17A C18A C19A C31A 54.7(2) . . . . ?
C13A C12A C21A C22A 54.0(3) . . . . ?
C11A C12A C21A C22A -69.9(2) . . . . ?
C13A C12A C21A C26A -127.3(2) . . . . ?
C11A C12A C21A C26A 108.7(2) . . . . ?
C26A C21A C22A C23A -2.2(3) . . . . ?
C12A C21A C22A C23A 176.4(2) . . . . ?
C21A C22A C23A C24A 1.6(4) . . . . ?
C22A C23A C24A C25A 0.0(4) . . . . ?
C23A C24A C25A C26A -1.0(4) . . . . ?
C24A C25A C26A C21A 0.4(4) . . . . ?
C22A C21A C26A C25A 1.2(4) . . . . ?
C12A C21A C26A C25A -177.5(2) . . . . ?
N1A C19A C31A C32A -94.9(2) . . . . ?
C18A C19A C31A C32A 30.4(3) . . . . ?
N1A C19A C31A C36A 86.7(2) . . . . ?
C18A C19A C31A C36A -148.03(19) . . . . ?
C36A C31A C32A C33A -0.2(3) . . . . ?
C19A C31A C32A C33A -178.59(19) . . . . ?
C31A C32A C33A C34A 0.4(3) . . . . ?
C32A C33A C34A C35A -0.8(4) . . . . ?
C33A C34A C35A C36A 0.9(4) . . . . ?
C34A C35A C36A C31A -0.7(3) . . . . ?
C32A C31A C36A C35A 0.3(3) . . . . ?
C19A C31A C36A C35A 178.79(19) . . . . ?
C42A O4A C41A O3A -4.9(3) . . . . ?
C42A O4A C41A C11A 178.11(17) . . . . ?
N1A C11A C41A O3A 143.1(2) . . . . ?
C6A C11A C41A O3A -102.9(2) . . . . ?
C12A C11A C41A O3A 20.5(3) . . . . ?
N1A C11A C41A O4A -39.8(2) . . . . ?
C6A C11A C41A O4A 74.2(2) . . . . ?
C12A C11A C41A O4A -162.41(17) . . . . ?
C41A O4A C42A C43A -173.8(2) . . . . ?
O2B S1B N1B C11B -105.18(16) . . . . ?
O1B S1B N1B C11B 124.24(15) . . . . ?
C1B S1B N1B C11B 8.63(15) . . . . ?
O2B S1B N1B C19B 76.54(18) . . . . ?
O1B S1B N1B C19B -54.04(18) . . . . ?
C1B S1B N1B C19B -169.65(15) . . . . ?
O2B S1B C1B C6B 113.68(16) . . . . ?
O1B S1B C1B C6B -115.38(15) . . . . ?
N1B S1B C1B C6B -3.07(15) . . . . ?
O2B S1B C1B C2B -64.3(2) . . . . ?
O1B S1B C1B C2B 66.6(2) . . . . ?
N1B S1B C1B C2B 178.90(19) . . . . ?
C6B C1B C2B C3B 1.3(3) . . . . ?
S1B C1B C2B C3B 179.13(17) . . . . ?
C1B C2B C3B C4B 0.0(3) . . . . ?
C2B C3B C4B C5B -1.1(4) . . . . ?
C3B C4B C5B C6B 0.9(3) . . . . ?
C2B C1B C6B C5B -1.6(3) . . . . ?
S1B C1B C6B C5B -179.66(16) . . . . ?
C2B C1B C6B C11B 175.12(19) . . . . ?
S1B C1B C6B C11B -3.0(2) . . . . ?
C4B C5B C6B C1B 0.4(3) . . . . ?
C4B C5B C6B C11B -175.8(2) . . . . ?
C19B N1B C11B C6B 167.23(17) . . . . ?
S1B N1B C11B C6B -11.0(2) . . . . ?
C19B N1B C11B C12B 44.0(2) . . . . ?
S1B N1B C11B C12B -134.24(14) . . . . ?
C19B N1B C11B C41B -78.6(2) . . . . ?
S1B N1B C11B C41B 103.21(17) . . . . ?
C1B C6B C11B N1B 8.4(2) . . . . ?
C5B C6B C11B N1B -175.21(19) . . . . ?
C1B C6B C11B C12B 129.77(18) . . . . ?
C5B C6B C11B C12B -53.8(3) . . . . ?
C1B C6B C11B C41B -109.73(18) . . . . ?
C5B C6B C11B C41B 66.7(3) . . . . ?
N1B C11B C12B C13B -50.4(2) . . . . ?
C6B C11B C12B C13B -168.35(16) . . . . ?
C41B C11B C12B C13B 73.3(2) . . . . ?
N1B C11B C12B C21B 73.9(2) . . . . ?
C6B C11B C12B C21B -44.1(2) . . . . ?
C41B C11B C12B C21B -162.43(16) . . . . ?
C21B C12B C13B C18B -94.2(2) . . . . ?
C11B C12B C13B C18B 33.3(2) . . . . ?
C21B C12B C13B C14B 83.5(2) . . . . ?
C11B C12B C13B C14B -149.01(19) . . . . ?
C18B C13B C14B C15B 1.2(3) . . . . ?
C12B C13B C14B C15B -176.6(2) . . . . ?
C13B C14B C15B C16B -0.3(4) . . . . ?
C14B C15B C16B C17B -0.6(4) . . . . ?
C15B C16B C17B C18B 0.5(4) . . . . ?
C14B C13B C18B C17B -1.3(3) . . . . ?
C12B C13B C18B C17B 176.43(19) . . . . ?
C14B C13B C18B C19B 179.6(2) . . . . ?
C12B C13B C18B C19B -2.7(3) . . . . ?
C16B C17B C18B C13B 0.4(3) . . . . ?
C16B C17B C18B C19B 179.6(2) . . . . ?
C11B N1B C19B C18B -12.9(3) . . . . ?
S1B N1B C19B C18B 165.27(14) . . . . ?
C11B N1B C19B C31B 113.6(2) . . . . ?
S1B N1B C19B C31B -68.3(2) . . . . ?
C13B C18B C19B N1B -9.3(3) . . . . ?
C17B C18B C19B N1B 171.51(18) . . . . ?
C13B C18B C19B C31B -136.3(2) . . . . ?
C17B C18B C19B C31B 44.5(3) . . . . ?
C13B C12B C21B C22B -114.0(3) . . . . ?
C11B C12B C21B C22B 122.1(3) . . . . ?
C13B C12B C21B C26B 59.2(3) . . . . ?
C11B C12B C21B C26B -64.6(3) . . . . ?
C26B C21B C22B C23B 0.0(6) . . . . ?
C12B C21B C22B C23B 173.6(4) . . . . ?
C21B C22B C23B C24B 1.2(7) . . . . ?
C22B C23B C24B C25B -0.7(6) . . . . ?
C23B C24B C25B C26B -0.8(5) . . . . ?
C22B C21B C26B C25B -1.6(4) . . . . ?
C12B C21B C26B C25B -174.9(2) . . . . ?
C24B C25B C26B C21B 2.0(5) . . . . ?
N1B C19B C31B C36B 103.7(2) . . . . ?
C18B C19B C31B C36B -130.5(2) . . . . ?
N1B C19B C31B C32B -78.2(3) . . . . ?
C18B C19B C31B C32B 47.5(3) . . . . ?
C36B C31B C32B C33B -1.3(4) . . . . ?
C19B C31B C32B C33B -179.3(2) . . . . ?
C31B C32B C33B C34B 1.0(4) . . . . ?
C32B C33B C34B C35B 0.1(5) . . . . ?
C33B C34B C35B C36B -1.0(4) . . . . ?
C32B C31B C36B C35B 0.4(4) . . . . ?
C19B C31B C36B C35B 178.5(2) . . . . ?
C34B C35B C36B C31B 0.7(4) . . . . ?
C42B O4B C41B O3B -2.9(3) . . . . ?
C42B O4B C41B C11B 179.95(18) . . . . ?
N1B C11B C41B O3B 143.6(2) . . . . ?
C6B C11B C41B O3B -102.9(2) . . . . ?
C12B C11B C41B O3B 20.3(3) . . . . ?
N1B C11B C41B O4B -39.3(2) . . . . ?
C6B C11B C41B O4B 74.3(2) . . . . ?
C12B C11B C41B O4B -162.53(17) . . . . ?
C41B O4B C42B C43B 176.9(2) . . . . ?
